data_2011456
loop_
_publ_author_name
'Urs, Usha K.'
'Shalini, K.'
'Shivashankar, S. A.'
'Guru Row, T. N.'

_publ_section_title
;
 Low-temperature tris(<i>tert</i>-butyl 3-oxobutanoato)iron(III)
;
_journal_issue 10
_journal_name_full 'Acta Crystallographica Section C'
_journal_page_first e448
_journal_page_last e449
_journal_paper_doi 10.1107/S010827010001249X
_journal_volume 56
_journal_year 2000
_chemical_formula_iupac '[Fe (C8 H13 O3)3]'
_chemical_formula_sum 'C24 H39 Fe O9'
_chemical_formula_weight 527.4
_chemical_name_systematic tris(t-butyl-3-oxobutanoato)iron(III)
_space_group_IT_number 14
_symmetry_cell_setting monoclinic
_symmetry_space_group_name_Hall '-P 2yn'
_symmetry_space_group_name_H-M 'P 1 21/n 1'
_audit_creation_method SHELXL97
_cell_angle_alpha 90
_cell_angle_beta 100.88(2)
_cell_angle_gamma 90
_cell_formula_units_Z 4
_cell_length_a 9.598(3)
_cell_length_b 16.056(4)
_cell_length_c 18.112(4)
_cell_measurement_reflns_used 10463
_cell_measurement_temperature 173(2)
_cell_measurement_theta_max 28.5
_cell_measurement_theta_min 2.5
_cell_volume 2741.0(13)
_computing_cell_refinement 'CrystalClear (Rigaku, 1999)'
_computing_data_collection
;
 CrystalClear (Rigaku Corporation, 1999)
;
_computing_data_reduction CrystalClear
_computing_publication_material 'WinGX (Farrugia, 1998)'
_computing_structure_refinement 'SHELXL97 (Sheldrick, 1997)'
_computing_structure_solution 'SHELXS86 (Sheldrick, 1985)'
_diffrn_measured_fraction_theta_full .999
_diffrn_measured_fraction_theta_max .863
_diffrn_measurement_device 'Rigaku AFC8 coupled with mercury CCD'
_diffrn_measurement_method \w
_diffrn_radiation_monochromator graphite
_diffrn_radiation_source 'fine-focus sealed tube'
_diffrn_radiation_type MoK\a
_diffrn_radiation_wavelength .71069
_diffrn_reflns_av_R_equivalents .06
_diffrn_reflns_limit_h_max 13
_diffrn_reflns_limit_h_min 0
_diffrn_reflns_limit_k_max 22
_diffrn_reflns_limit_k_min -22
_diffrn_reflns_limit_l_max 23
_diffrn_reflns_limit_l_min -24
_diffrn_reflns_number 31072
_diffrn_reflns_theta_full 26.00
_diffrn_reflns_theta_max 30.59
_diffrn_reflns_theta_min 2.54
_exptl_absorpt_coefficient_mu .596
_exptl_absorpt_correction_type none
_exptl_crystal_colour red
_exptl_crystal_density_diffrn 1.278
_exptl_crystal_density_method 'not measured'
_exptl_crystal_description prism
_exptl_crystal_F_000 1124
_exptl_crystal_size_max .15
_exptl_crystal_size_mid .15
_exptl_crystal_size_min .10
_refine_diff_density_max .541
_refine_diff_density_min -.564
_refine_ls_extinction_method none
_refine_ls_goodness_of_fit_ref .906
_refine_ls_hydrogen_treatment constr
_refine_ls_matrix_type full
_refine_ls_number_parameters 319
_refine_ls_number_reflns 7261
_refine_ls_number_restraints 0
_refine_ls_restrained_S_all .906
_refine_ls_R_factor_gt .062
_refine_ls_shift/su_max .007
_refine_ls_structure_factor_coef Fsqd
_refine_ls_weighting_details 'calc w = 1/[\s^2^(Fo^2^)+(0.0144P)^2^] where P = (Fo^2^+2Fc^2^)/3'
_refine_ls_weighting_scheme calc
_refine_ls_wR_factor_ref .173
_reflns_number_gt 3190
_reflns_number_total 7261
_reflns_threshold_expression I>2\s(I)
_cod_data_source_file qa0385.cif
_cod_data_source_block I
_cod_original_cell_volume 2741.0(10)
_cod_original_sg_symbol_H-M 'P 21/n'
_cod_database_code 2011456
_cod_database_fobs_code 2011456

loop_
_symmetry_equiv_pos_as_xyz
x,y,z
1/2-x,1/2+y,1/2-z
-x,-y,-z
1/2+x,1/2-y,1/2+z

loop_
_atom_site_label
_atom_site_fract_x
_atom_site_fract_y
_atom_site_fract_z
_atom_site_U_iso_or_equiv
_atom_site_adp_type
_atom_site_calc_flag
_atom_site_refinement_flags
_atom_site_occupancy
_atom_site_disorder_assembly
_atom_site_disorder_group
_atom_site_type_symbol
Fe1 .80599(6) .23407(4) .36506(3) .03710(17) Uani d . 1 . . Fe
O7 .7703(3) .14036(19) .42707(16) .0424(7) Uani d . 1 . . O
O9 1.2082(3) .1857(2) .49675(16) .0468(8) Uani d . 1 . . O
O3 .8416(3) .09677(19) .17076(16) .0440(7) Uani d . 1 . . O
O5 .7753(3) .31212(19) .44253(16) .0438(7) Uani d . 1 . . O
O4 .8704(3) .33228(18) .30941(15) .0390(7) Uani d . 1 . . O
O8 1.0169(3) .22319(19) .41152(15) .0416(7) Uani d . 1 . . O
O6 .9472(3) .46255(17) .29270(16) .0431(7) Uani d . 1 . . O
O2 .6174(3) .24213(18) .30226(14) .0380(6) Uani d . 1 . . O
O1 .8590(3) .15981(18) .28328(16) .0398(7) Uani d . 1 . . O
C12 .9721(5) .4433(3) .2163(2) .0396(10) Uani d . 1 . . C
C20 1.3070(4) .2398(3) .4636(2) .0400(9) Uani d . 1 . . C
C14 .8346(5) .4206(3) .1656(2) .0484(11) Uani d . 1 . . C
H14A .7994 .368 .1825 .073 Uiso calc R 1 . . H
H14B .8501 .4144 .114 .073 Uiso calc R 1 . . H
H14C .7647 .4647 .1674 .073 Uiso calc R 1 . . H
C1 .5783(4) .2273(3) .2305(2) .0359(8) Uani d . 1 . . C
C2 .6555(4) .1823(3) .1881(2) .0417(10) Uani d . 1 . . C
H2 .6174 .1744 .1363 .05 Uiso calc R 1 . . H
C7 1.0941(5) .1290(3) .1993(3) .0479(11) Uani d . 1 . . C
H7A 1.071 .1672 .1566 .072 Uiso calc R 1 . . H
H7B 1.1885 .1051 .2006 .072 Uiso calc R 1 . . H
H7C 1.0932 .1595 .2461 .072 Uiso calc R 1 . . H
C4 .9856(5) .0600(3) .1911(3) .0411(10) Uani d . 1 . . C
C8 .4354(4) .2607(3) .1958(2) .0433(10) Uani d . 1 . . C
H8A .3622 .2316 .217 .065 Uiso calc R 1 . . H
H8B .4188 .2519 .1413 .065 Uiso calc R 1 . . H
H8C .4317 .3204 .2065 .065 Uiso calc R 1 . . H
C18 .9926(5) .1279(3) .5085(2) .0449(10) Uani d . 1 . . C
H18 1.0421 .1028 .5534 .054 Uiso calc R 1 . . H
C3 .7892(4) .1472(3) .2179(2) .0378(9) Uani d . 1 . . C
C17 .8514(5) .1097(3) .4859(2) .0390(9) Uani d . 1 . . C
C10 .8793(5) .4339(3) .4057(2) .0433(10) Uani d . 1 . . C
H10 .9095 .4889 .4202 .052 Uiso calc R 1 . . H
C19 1.0691(4) .1820(3) .4685(2) .0374(9) Uani d . 1 . . C
C13 1.0846(5) .3762(3) .2201(3) .0514(12) Uani d . 1 . . C
H13A 1.1636 .3884 .2614 .077 Uiso calc R 1 . . H
H13B 1.1193 .3748 .1726 .077 Uiso calc R 1 . . H
H13C 1.0435 .322 .2287 .077 Uiso calc R 1 . . H
C21 1.3078(5) .2154(4) .3840(3) .0649(15) Uani d . 1 . . C
H21A 1.3196 .1549 .381 .097 Uiso calc R 1 . . H
H21B 1.3864 .2434 .3666 .097 Uiso calc R 1 . . H
H21C 1.2178 .2318 .3521 .097 Uiso calc R 1 . . H
C11 .8986(4) .4050(3) .3346(2) .0392(9) Uani d . 1 . . C
C16 .7988(6) .4231(3) .5290(3) .0523(12) Uani d . 1 . . C
H16A .6995 .4166 .5341 .078 Uiso calc R 1 . . H
H16B .8232 .4825 .5307 .078 Uiso calc R 1 . . H
H16C .8603 .3941 .5703 .078 Uiso calc R 1 . . H
C5 .9941(5) .0072(4) .1226(3) .0636(15) Uani d . 1 . . C
H5A .9225 -.037 .1177 .095 Uiso calc R 1 . . H
H5B 1.0887 -.0177 .1283 .095 Uiso calc R 1 . . H
H5C .9764 .0423 .0775 .095 Uiso calc R 1 . . H
C22 1.2692(6) .3291(3) .4708(3) .0604(13) Uani d . 1 . . C
H22A 1.1799 .3412 .4364 .091 Uiso calc R 1 . . H
H22B 1.3446 .3644 .4583 .091 Uiso calc R 1 . . H
H22C 1.2582 .3403 .5226 .091 Uiso calc R 1 . . H
C24 .7791(5) .0521(3) .5319(3) .0512(12) Uani d . 1 . . C
H24A .7034 .0821 .5502 .077 Uiso calc R 1 . . H
H24B .8484 .0315 .5749 .077 Uiso calc R 1 . . H
H24C .7384 .0049 .5008 .077 Uiso calc R 1 . . H
C15 1.0252(6) .5251(3) .1916(3) .0557(13) Uani d . 1 . . C
H15A .9521 .5678 .1909 .084 Uiso calc R 1 . . H
H15B 1.0466 .519 .1411 .084 Uiso calc R 1 . . H
H15C 1.1113 .5415 .2268 .084 Uiso calc R 1 . . H
C9 .8190(5) .3869(3) .4553(2) .0392(9) Uani d . 1 . . C
C6 .9989(6) .0061(3) .2594(4) .0711(17) Uani d . 1 . . C
H6A .9909 .0405 .3031 .107 Uiso calc R 1 . . H
H6B 1.0913 -.0219 .2682 .107 Uiso calc R 1 . . H
H6C .9231 -.0358 .2517 .107 Uiso calc R 1 . . H
C23 1.4496(5) .2195(4) .5133(3) .0674(15) Uani d . 1 . . C
H23A 1.4444 .2298 .566 .101 Uiso calc R 1 . . H
H23B 1.5234 .2547 .4989 .101 Uiso calc R 1 . . H
H23C 1.4726 .1608 .5068 .101 Uiso calc R 1 . . H

loop_
_atom_site_aniso_label
_atom_site_aniso_U_11
_atom_site_aniso_U_22
_atom_site_aniso_U_33
_atom_site_aniso_U_12
_atom_site_aniso_U_13
_atom_site_aniso_U_23
Fe1 .0346(3) .0435(3) .0344(3) -.0002(3) .0096(2) .0023(3)
O7 .0386(17) .0480(18) .0414(16) -.0057(14) .0094(13) .0079(14)
O9 .0346(16) .056(2) .0481(17) -.0070(15) .0023(13) .0123(15)
O3 .0320(15) .0563(19) .0435(17) .0059(14) .0064(13) -.0144(14)
O5 .0460(18) .0499(19) .0384(15) -.0042(15) .0155(13) -.0053(14)
O4 .0438(17) .0340(16) .0419(16) .0018(13) .0149(13) .0008(12)
O8 .0362(16) .0508(18) .0375(14) -.0020(14) .0060(12) .0080(14)
O6 .055(2) .0369(16) .0400(15) -.0039(14) .0151(14) -.0027(13)
O2 .0324(14) .0447(17) .0375(14) .0020(13) .0077(11) -.0018(13)
O1 .0363(16) .0447(17) .0372(15) .0066(13) .0042(12) -.0017(13)
C12 .040(2) .038(2) .043(2) -.0009(19) .0115(19) .0026(18)
C20 .032(2) .049(3) .0380(19) -.0028(19) .0054(16) .0045(19)
C14 .043(3) .062(3) .040(2) -.004(2) .008(2) -.001(2)
C1 .0305(19) .037(2) .041(2) -.0022(18) .0085(16) .0044(19)
C2 .035(2) .052(3) .038(2) .005(2) .0082(18) .004(2)
C7 .038(2) .050(3) .056(3) -.001(2) .009(2) -.004(2)
C4 .031(2) .041(2) .052(2) .0033(18) .0093(19) -.002(2)
C8 .034(2) .048(3) .047(2) .004(2) .0072(17) .002(2)
C18 .045(3) .050(3) .039(2) -.003(2) .0063(19) .008(2)
C3 .031(2) .039(2) .044(2) -.0004(18) .0096(18) .0006(18)
C17 .036(2) .040(2) .042(2) .0016(19) .0132(18) .0047(19)
C10 .049(3) .037(2) .044(2) -.002(2) .011(2) -.0020(19)
C19 .037(2) .041(2) .033(2) .0008(19) .0054(17) -.0008(18)
C13 .046(3) .052(3) .059(3) .008(2) .019(2) .005(2)
C21 .047(3) .094(4) .058(3) -.005(3) .021(2) -.021(3)
C11 .032(2) .042(2) .045(2) .0051(18) .0093(18) .0077(19)
C16 .059(3) .056(3) .044(3) .001(2) .015(2) -.004(2)
C5 .043(3) .073(4) .077(4) -.001(3) .017(3) -.033(3)
C22 .063(3) .050(3) .067(3) -.011(3) .010(3) -.003(3)
C24 .050(3) .052(3) .054(3) -.004(2) .016(2) .015(2)
C15 .066(3) .045(3) .062(3) -.007(2) .025(3) .005(2)
C9 .040(2) .043(2) .037(2) .008(2) .0094(18) -.0045(19)
C6 .068(4) .054(3) .100(4) .018(3) .039(3) .030(3)
C23 .037(3) .091(4) .069(3) -.008(3) -.001(2) .021(3)

loop_
_atom_type_symbol
_atom_type_description
_atom_type_scat_dispersion_real
_atom_type_scat_dispersion_imag
_atom_type_scat_source
C C .0033 .0016 'International Tables Vol C Tables 4.2.6.8 and 6.1.1.4'
H H 0 0 'International Tables Vol C Tables 4.2.6.8 and 6.1.1.4'
O O .0106 .006 'International Tables Vol C Tables 4.2.6.8 and 6.1.1.4'
Fe Fe .3463 .8444 'International Tables Vol C Tables 4.2.6.8 and 6.1.1.4'

loop_
_geom_angle_atom_site_label_1
_geom_angle_atom_site_label_2
_geom_angle_atom_site_label_3
_geom_angle
_geom_angle_publ_flag
O5 Fe1 O7 90.80(10) no
O5 Fe1 O2 97.40(10) no
O7 Fe1 O2 98.20(10) no
O5 Fe1 O4 87.70(10) yes
O7 Fe1 O4 172.10(10) yes
O2 Fe1 O4 89.70(10) no
O5 Fe1 O1 173.40(10) yes
O7 Fe1 O1 93.60(10) no
O2 Fe1 O1 86.90(10) yes
O4 Fe1 O1 87.30(10) no
O5 Fe1 O8 91.80(10) no
O7 Fe1 O8 88.00(10) yes
O2 Fe1 O8 168.90(10) yes
O4 Fe1 O8 84.30(10) no
O1 Fe1 O8 83.40(10) no
C17 O7 Fe1 128.7(3) no
C19 O9 C20 122.4(3) no
C3 O3 C4 121.7(3) no
C9 O5 Fe1 130.3(3) no
C11 O4 Fe1 127.1(3) no
C19 O8 Fe1 126.6(3) no
C11 O6 C12 121.5(3) no
C1 O2 Fe1 129.0(2) no
C3 O1 Fe1 127.9(3) no
O6 C12 C14 110.0(3) no
O6 C12 C15 102.6(3) no
C14 C12 C15 109.7(4) no
O6 C12 C13 110.2(3) no
C14 C12 C13 113.0(4) no
C15 C12 C13 110.8(4) no
C22 C20 O9 109.9(4) no
C22 C20 C21 112.5(4) no
O9 C20 C21 110.7(4) no
C22 C20 C23 111.1(4) no
O9 C20 C23 101.9(3) no
C21 C20 C23 110.2(4) no
O2 C1 C2 124.8(4) no
O2 C1 C8 114.9(3) no
C2 C1 C8 120.3(4) no
C1 C2 C3 123.1(4) no
O3 C4 C6 111.5(4) no
O3 C4 C7 109.0(3) no
C6 C4 C7 113.2(4) no
O3 C4 C5 102.1(4) no
C6 C4 C5 110.1(4) no
C7 C4 C5 110.4(4) no
C17 C18 C19 123.6(4) no
O1 C3 O3 119.8(4) no
O1 C3 C2 125.2(4) no
O3 C3 C2 114.9(4) no
O7 C17 C18 125.0(4) no
O7 C17 C24 115.0(4) no
C18 C17 C24 120.0(4) no
C9 C10 C11 123.8(4) no
O8 C19 O9 120.6(4) no
O8 C19 C18 125.5(4) no
O9 C19 C18 114.0(4) no
O4 C11 O6 120.5(4) no
O4 C11 C10 125.2(4) no
O6 C11 C10 114.3(4) no
O5 C9 C10 123.9(4) no
O5 C9 C16 115.6(4) no
C10 C9 C16 120.5(4) no

loop_
_geom_bond_atom_site_label_1
_geom_bond_atom_site_label_2
_geom_bond_site_symmetry_2
_geom_bond_distance
_geom_bond_publ_flag
Fe1 O5 . 1.945(3) yes
Fe1 O7 . 1.946(3) yes
Fe1 O2 . 1.952(3) yes
Fe1 O4 . 2.030(3) yes
Fe1 O1 . 2.039(3) yes
Fe1 O8 . 2.048(3) yes
O7 C17 . 1.292(5) no
O9 C19 . 1.338(5) no
O9 C20 . 1.493(5) no
O3 C3 . 1.341(5) no
O3 C4 . 1.483(5) no
O5 C9 . 1.278(5) no
O4 C11 . 1.265(5) no
O8 C19 . 1.249(5) no
O6 C11 . 1.334(5) no
O6 C12 . 1.481(5) no
O2 C1 . 1.305(4) no
O1 C3 . 1.263(5) no
C12 C14 . 1.503(6) no
C12 C15 . 1.506(6) no
C12 C13 . 1.518(6) no
C20 C22 . 1.491(7) no
C20 C21 . 1.496(6) no
C20 C23 . 1.524(6) no
C1 C2 . 1.368(5) no
C1 C8 . 1.496(6) no
C2 C3 . 1.412(6) no
C7 C4 . 1.508(6) no
C4 C6 . 1.496(7) no
C4 C5 . 1.518(6) no
C18 C17 . 1.371(6) no
C18 C19 . 1.421(6) no
C17 C24 . 1.500(6) no
C10 C9 . 1.382(6) no
C10 C11 . 1.413(6) no
C16 C9 . 1.502(6) no

loop_
_geom_hbond_atom_site_label_D
_geom_hbond_atom_site_label_H
_geom_hbond_atom_site_label_A
_geom_hbond_distance_DH
_geom_hbond_distance_HA
_geom_hbond_distance_DA
_geom_hbond_angle_DHA
_geom_hbond_publ_flag
C14 H14A O4 .98 2.34 2.928(5) 117.6(3) yes
C7 H7C O1 .98 2.47 2.991(6) 113.2(3) yes
C13 H13C O4 .98 2.42 2.932(6) 112.3(3) yes
C21 H21C O8 .98 2.38 2.930(6) 114.6(3) yes
C22 H22A O8 .98 2.44 2.988(6) 114.6(3) yes
C6 H6A O1 .98 2.29 2.881(7) 118.1(3) yes
